data_4000783
loop_
_publ_author_name
'Sankar, Cheriyedath Raj'
'Guch, Mykhailo'
'Assoud, Abdeljalil'
'Kleinke, Holger'

_publ_section_title
;
 Structural, Thermal, and Physical Properties of the Thallium Zirconium
 Telluride Tl2ZrTe3
;
_journal_issue 17
_journal_name_full 'Chemistry of Materials'
_journal_page_first 3886
_journal_paper_doi 10.1021/cm200994t
_journal_volume 23
_journal_year 2011
_chemical_formula_sum 'Te3 Tl2 Zr'
_chemical_formula_weight 882.76
_chemical_name_systematic
; 
 ? 
;
_space_group_IT_number 198
_symmetry_cell_setting cubic
_symmetry_space_group_name_Hall 'P 2ac 2ab 3'
_symmetry_space_group_name_H-M 'P 21 3'
_atom_sites_solution_hydrogens none
_atom_sites_solution_primary direct
_atom_sites_solution_secondary difmap
_audit_creation_method SHELXL-97
_cell_angle_alpha 90.00
_cell_angle_beta 90.00
_cell_angle_gamma 90.00
_cell_formula_units_Z 36
_cell_length_a 19.1179(14)
_cell_length_b 19.1179(14)
_cell_length_c 19.1179(14)
_cell_measurement_temperature 296(2)
_cell_volume 6987.5(9)
_computing_structure_refinement 'SHELXL-97 (Sheldrick, 1997)'
_computing_structure_solution 'SHELXS-97 (Sheldrick, 1990)'
_diffrn_ambient_temperature 296(2)
_diffrn_measured_fraction_theta_full 0.998
_diffrn_measured_fraction_theta_max 0.998
_diffrn_radiation_monochromator graphite
_diffrn_radiation_source 'fine-focus sealed tube'
_diffrn_radiation_type MoK\a
_diffrn_radiation_wavelength 0.71073
_diffrn_reflns_av_R_equivalents 0.0863
_diffrn_reflns_av_sigmaI/netI 0.0476
_diffrn_reflns_limit_h_max 26
_diffrn_reflns_limit_h_min -25
_diffrn_reflns_limit_k_max 26
_diffrn_reflns_limit_k_min -24
_diffrn_reflns_limit_l_max 26
_diffrn_reflns_limit_l_min -23
_diffrn_reflns_number 66058
_diffrn_reflns_theta_full 29.99
_diffrn_reflns_theta_max 29.99
_diffrn_reflns_theta_min 3.01
_exptl_absorpt_coefficient_mu 53.659
_exptl_absorpt_correction_T_max 0.2227
_exptl_absorpt_correction_T_min 0.0993
_exptl_absorpt_correction_type empirical
_exptl_absorpt_process_details SADABS
_exptl_crystal_colour black
_exptl_crystal_density_diffrn 7.552
_exptl_crystal_density_method 'not measured'
_exptl_crystal_description block
_exptl_crystal_F_000 12888
_exptl_crystal_size_max 0.08
_exptl_crystal_size_mid 0.06
_exptl_crystal_size_min 0.04
_refine_diff_density_max 2.504
_refine_diff_density_min -1.853
_refine_diff_density_rms 0.528
_refine_ls_abs_structure_details 'Flack H D (1983), Acta Cryst. A39, 876-881'
_refine_ls_abs_structure_Flack 0.062(6)
_refine_ls_extinction_coef 0.0000844(14)
_refine_ls_extinction_expression Fc^*^=kFc[1+0.001xFc^2^\l^3^/sin(2\q)]^-1/4^
_refine_ls_extinction_method SHELXL
_refine_ls_goodness_of_fit_ref 1.192
_refine_ls_hydrogen_treatment none
_refine_ls_matrix_type full
_refine_ls_number_parameters 164
_refine_ls_number_reflns 6788
_refine_ls_number_restraints 0
_refine_ls_restrained_S_all 1.192
_refine_ls_R_factor_all 0.0481
_refine_ls_R_factor_gt 0.0387
_refine_ls_shift/su_max 0.001
_refine_ls_shift/su_mean 0.000
_refine_ls_structure_factor_coef Fsqd
_refine_ls_weighting_details 'calc w=1/[\s^2^(Fo^2^)+(0.0015P)^2^+53.1089P] where P=(Fo^2^+2Fc^2^)/3'
_refine_ls_weighting_scheme calc
_refine_ls_wR_factor_gt 0.0602
_refine_ls_wR_factor_ref 0.0644
_reflns_number_gt 6045
_reflns_number_total 6788
_reflns_threshold_expression >2sigma(I)
_cod_data_source_file cm200994t_si_001.cif
_cod_data_source_block Tl2ZrTe3
_cod_original_sg_symbol_H-M P213
_cod_database_code 4000783

loop_
_symmetry_equiv_pos_as_xyz
'x, y, z'
'-x+1/2, -y, z+1/2'
'-x, y+1/2, -z+1/2'
'x+1/2, -y+1/2, -z'
'z, x, y'
'z+1/2, -x+1/2, -y'
'-z+1/2, -x, y+1/2'
'-z, x+1/2, -y+1/2'
'y, z, x'
'-y, z+1/2, -x+1/2'
'y+1/2, -z+1/2, -x'
'-y+1/2, -z, x+1/2'

loop_
_atom_site_label
_atom_site_type_symbol
_atom_site_fract_x
_atom_site_fract_y
_atom_site_fract_z
_atom_site_U_iso_or_equiv
_atom_site_adp_type
_atom_site_occupancy
_atom_site_symmetry_multiplicity
_atom_site_calc_flag
_atom_site_refinement_flags
Tl1 Tl 0.00874(3) 0.18809(4) 0.17379(4) 0.03155(16) Uani 1 1 d .
Tl2 Tl 0.13511(4) 0.35837(4) 0.48304(4) 0.03046(15) Uani 1 1 d .
Tl3 Tl 0.15135(3) 0.19469(3) 0.33995(3) 0.02675(14) Uani 1 1 d .
Tl4 Tl 0.15198(3) 0.69256(3) 0.49750(4) 0.02913(15) Uani 1 1 d .
Tl5 Tl 0.30214(3) 0.48752(3) 0.47250(3) 0.02669(14) Uani 1 1 d .
Tl6 Tl 0.03549(4) 0.03549(4) 0.03549(4) 0.0293(3) Uani 1 3 d S
Tl7 Tl 0.33540(4) 0.33540(4) 0.33540(4) 0.0288(2) Uani 1 3 d S
Tl8 Tl 0.64298(4) 0.64298(4) 0.64298(4) 0.0327(3) Uani 1 3 d S
Te1 Te 0.00817(5) 0.51582(5) 0.28908(5) 0.01577(19) Uani 1 1 d .
Te2 Te 0.02649(5) 0.36859(5) 0.12994(5) 0.01541(18) Uani 1 1 d .
Te3 Te 0.02809(5) 0.67213(5) 0.15224(5) 0.01593(18) Uani 1 1 d .
Te4 Te 0.13477(5) 0.52668(5) 0.45751(5) 0.0194(2) Uani 1 1 d .
Te5 Te 0.15317(5) 0.17278(4) 0.52269(5) 0.01334(17) Uani 1 1 d .
Te6 Te 0.16653(5) 0.36812(5) 0.31742(5) 0.0199(2) Uani 1 1 d .
Te7 Te 0.17319(5) 0.67111(5) 0.31346(4) 0.01288(17) Uani 1 1 d .
Te8 Te 0.30579(5) 0.31145(5) 0.51258(5) 0.01562(18) Uani 1 1 d .
Te9 Te 0.17358(5) 0.17358(5) 0.17358(5) 0.0224(4) Uani 1 3 d S
Te10 Te 0.48307(5) 0.48307(5) 0.48307(5) 0.0138(3) Uani 1 3 d S
Te11 Te 0.83214(4) 0.83214(4) 0.83214(4) 0.0125(3) Uani 1 3 d S
Zr1 Zr 0.02099(7) 0.51969(7) 0.13982(7) 0.0154(3) Uani 1 1 d .
Zr2 Zr 0.15857(7) 0.51560(7) 0.31186(7) 0.0137(3) Uani 1 1 d .
Zr3 Zr 0.15958(7) 0.17839(7) 0.67524(7) 0.0143(2) Uani 1 1 d .

loop_
_atom_site_aniso_label
_atom_site_aniso_U_11
_atom_site_aniso_U_22
_atom_site_aniso_U_33
_atom_site_aniso_U_23
_atom_site_aniso_U_13
_atom_site_aniso_U_12
Tl1 0.0267(3) 0.0366(4) 0.0314(3) 0.0037(3) 0.0008(3) 0.0005(3)
Tl2 0.0277(3) 0.0324(4) 0.0313(3) 0.0049(3) -0.0007(3) 0.0000(3)
Tl3 0.0270(3) 0.0239(3) 0.0293(3) 0.0029(3) -0.0005(3) -0.0019(3)
Tl4 0.0276(3) 0.0281(3) 0.0317(3) -0.0001(3) 0.0035(3) 0.0008(3)
Tl5 0.0286(3) 0.0248(3) 0.0266(3) 0.0047(3) -0.0023(3) -0.0018(3)
Tl6 0.0293(3) 0.0293(3) 0.0293(3) 0.0017(3) 0.0017(3) 0.0017(3)
Tl7 0.0288(2) 0.0288(2) 0.0288(2) 0.0026(3) 0.0026(3) 0.0026(3)
Tl8 0.0327(3) 0.0327(3) 0.0327(3) -0.0028(3) -0.0028(3) -0.0028(3)
Te1 0.0134(4) 0.0217(5) 0.0123(4) -0.0001(3) 0.0000(3) 0.0001(4)
Te2 0.0203(5) 0.0136(4) 0.0123(4) -0.0015(3) -0.0012(4) 0.0022(4)
Te3 0.0130(4) 0.0135(4) 0.0212(5) 0.0009(4) -0.0008(4) -0.0003(3)
Te4 0.0214(5) 0.0224(5) 0.0143(4) -0.0018(4) 0.0010(4) -0.0013(4)
Te5 0.0141(4) 0.0125(4) 0.0134(4) -0.0003(3) -0.0001(3) -0.0001(3)
Te6 0.0222(5) 0.0125(4) 0.0249(5) 0.0010(4) 0.0012(4) 0.0013(4)
Te7 0.0129(4) 0.0135(4) 0.0123(4) 0.0002(3) -0.0001(3) -0.0001(3)
Te8 0.0204(4) 0.0130(4) 0.0135(4) 0.0002(3) 0.0001(4) 0.0002(4)
Te9 0.0224(4) 0.0224(4) 0.0224(4) 0.0000(4) 0.0000(4) 0.0000(4)
Te10 0.0138(3) 0.0138(3) 0.0138(3) 0.0000(3) 0.0000(3) 0.0000(3)
Te11 0.0125(3) 0.0125(3) 0.0125(3) 0.0002(3) 0.0002(3) 0.0002(3)
Zr1 0.0143(6) 0.0151(6) 0.0169(7) -0.0006(5) -0.0005(5) 0.0011(5)
Zr2 0.0148(6) 0.0129(6) 0.0135(6) 0.0012(5) -0.0016(5) -0.0018(5)
Zr3 0.0142(6) 0.0142(6) 0.0144(6) 0.0004(5) 0.0001(5) 0.0012(5)

loop_
_atom_type_symbol
_atom_type_description
_atom_type_scat_dispersion_real
_atom_type_scat_dispersion_imag
_atom_type_scat_source
Zr Zr -2.9673 0.5597 'International Tables Vol C Tables 4.2.6.8 and 6.1.1.4'
Te Te -0.5308 1.6751 'International Tables Vol C Tables 4.2.6.8 and 6.1.1.4'
Tl Tl -2.8358 9.6688 'International Tables Vol C Tables 4.2.6.8 and 6.1.1.4'

loop_
_geom_angle_atom_site_label_1
_geom_angle_atom_site_label_2
_geom_angle_atom_site_label_3
_geom_angle
_geom_angle_site_symmetry_1
_geom_angle_site_symmetry_3
Te9 Tl1 Te1 90.58(3) . 3_545
Te9 Tl1 Te3 101.47(3) . 3_545
Te1 Tl1 Te3 71.88(3) 3_545 3_545
Te9 Tl1 Te7 168.93(3) . 3_545
Te1 Tl1 Te7 78.48(2) 3_545 3_545
Te3 Tl1 Te7 73.68(2) 3_545 3_545
Te9 Tl1 Te1 88.35(3) . 11_455
Te1 Tl1 Te1 109.43(3) 3_545 11_455
Te3 Tl1 Te1 170.13(3) 3_545 11_455
Te7 Tl1 Te1 96.83(3) 3_545 11_455
Te6 Tl2 Te4 78.24(3) . .
Te6 Tl2 Te4 97.46(3) . 6_456
Te4 Tl2 Te4 87.23(4) . 6_456
Te6 Tl2 Te8 89.97(3) . .
Te4 Tl2 Te8 106.56(3) . .
Te4 Tl2 Te8 165.47(3) 6_456 .
Te9 Tl3 Te6 90.80(3) . 5
Te9 Tl3 Te2 93.33(3) . 5
Te6 Tl3 Te2 86.12(3) 5 5
Te9 Tl3 Te6 89.18(3) . .
Te6 Tl3 Te6 95.74(4) 5 .
Te2 Tl3 Te6 176.86(3) 5 .
Te9 Tl3 Te3 99.04(3) . 3_545
Te6 Tl3 Te3 159.43(3) 5 3_545
Te2 Tl3 Te3 75.37(3) 5 3_545
Te6 Tl3 Te3 102.38(3) . 3_545
Te1 Tl4 Te6 80.03(3) 12_565 12_565
Te1 Tl4 Te4 91.16(3) 12_565 .
Te6 Tl4 Te4 99.37(3) 12_565 .
Te1 Tl4 Te2 76.75(3) 12_565 12_565
Te6 Tl4 Te2 83.41(3) 12_565 12_565
Te4 Tl4 Te2 167.00(3) . 12_565
Te1 Tl4 Te3 172.01(3) 12_565 10_655
Te6 Tl4 Te3 103.89(3) 12_565 10_655
Te4 Tl4 Te3 81.38(3) . 10_655
Te2 Tl4 Te3 110.43(3) 12_565 10_655
Te3 Tl5 Te8 80.87(3) 10_655 9
Te3 Tl5 Te4 85.70(3) 10_655 .
Te8 Tl5 Te4 86.22(3) 9 .
Te3 Tl5 Te8 163.91(3) 10_655 .
Te8 Tl5 Te8 111.27(4) 9 .
Te4 Tl5 Te8 105.08(3) . .
Te3 Tl5 Te10 82.56(3) 10_655 .
Te8 Tl5 Te10 90.36(2) 9 .
Te4 Tl5 Te10 168.15(3) . .
Te8 Tl5 Te10 86.73(2) . .
Te3 Tl5 Te5 92.15(3) 10_655 12_565
Te8 Tl5 Te5 167.74(3) 9 12_565
Te4 Tl5 Te5 103.40(3) . 12_565
Te8 Tl5 Te5 73.94(2) . 12_565
Te10 Tl5 Te5 78.69(2) . 12_565
Te4 Tl6 Te4 89.51(4) 7_554 11_455
Te4 Tl6 Te4 89.51(4) 7_554 3_545
Te4 Tl6 Te4 89.51(4) 11_455 3_545
Te4 Tl6 Te1 73.46(2) 7_554 7_554
Te4 Tl6 Te1 87.23(2) 11_455 7_554
Te4 Tl6 Te1 162.68(4) 3_545 7_554
Te4 Tl6 Te1 162.68(4) 7_554 11_455
Te4 Tl6 Te1 73.46(2) 11_455 11_455
Te4 Tl6 Te1 87.23(2) 3_545 11_455
Te1 Tl6 Te1 108.06(2) 7_554 11_455
Te4 Tl6 Te1 87.23(2) 7_554 3_545
Te4 Tl6 Te1 162.68(4) 11_455 3_545
Te4 Tl6 Te1 73.46(2) 3_545 3_545
Te1 Tl6 Te1 108.06(2) 7_554 3_545
Te1 Tl6 Te1 108.06(2) 11_455 3_545
Te6 Tl7 Te6 95.91(3) 9 .
Te6 Tl7 Te6 95.91(3) 9 5
Te6 Tl7 Te6 95.91(3) . 5
Te6 Tl7 Te8 70.67(2) 9 5
Te6 Tl7 Te8 166.36(3) . 5
Te6 Tl7 Te8 88.12(2) 5 5
Te6 Tl7 Te8 166.36(3) 9 .
Te6 Tl7 Te8 88.12(2) . .
Te6 Tl7 Te8 70.67(2) 5 .
Te8 Tl7 Te8 105.51(3) 5 .
Te6 Tl7 Te8 88.12(2) 9 9
Te6 Tl7 Te8 70.67(2) . 9
Te6 Tl7 Te8 166.36(3) 5 9
Te8 Tl7 Te8 105.51(3) 5 9
Te8 Tl7 Te8 105.51(3) . 9
Te2 Tl8 Te2 81.44(3) 6_556 10_655
Te2 Tl8 Te2 81.44(3) 6_556 2_565
Te2 Tl8 Te2 81.44(3) 10_655 2_565
Zr1 Te1 Zr2 93.71(5) . .
Zr1 Te1 Tl4 98.00(4) . 6_456
Zr2 Te1 Tl4 92.56(4) . 6_456
Zr1 Te1 Tl1 101.07(4) . 3
Zr2 Te1 Tl1 93.69(4) . 3
Tl4 Te1 Tl1 159.49(3) 6_456 3
Zr1 Te1 Tl6 168.12(5) . 3
Zr2 Te1 Tl6 95.34(4) . 3
Tl4 Te1 Tl6 89.28(3) 6_456 3
Tl1 Te1 Tl6 70.70(2) 3 3
Zr1 Te1 Tl1 102.10(4) . 8
Zr2 Te1 Tl1 164.08(4) . 8
Tl4 Te1 Tl1 83.43(3) 6_456 8
Tl1 Te1 Tl1 85.23(3) 3 8
Tl6 Te1 Tl1 69.28(2) 3 8
Zr1 Te2 Zr1 96.83(6) 11_455 .
Zr1 Te2 Tl8 91.60(4) 11_455 2_564
Zr1 Te2 Tl8 91.52(4) . 2_564
Zr1 Te2 Tl3 99.15(4) 11_455 9
Zr1 Te2 Tl3 101.16(4) . 9
Tl8 Te2 Tl3 162.20(4) 2_564 9
Zr1 Te2 Tl4 164.69(5) 11_455 6_456
Zr1 Te2 Tl4 92.49(4) . 6_456
Tl8 Te2 Tl4 75.99(3) 2_564 6_456
Tl3 Te2 Tl4 90.89(3) 9 6_456
Zr3 Te3 Zr1 94.06(5) 9 .
Zr3 Te3 Tl5 92.78(4) 9 7_564
Zr1 Te3 Tl5 94.21(4) . 7_564
Zr3 Te3 Tl1 99.01(4) 9 3
Zr1 Te3 Tl1 99.12(4) . 3
Tl5 Te3 Tl1 161.48(4) 7_564 3
Zr3 Te3 Tl3 170.13(4) 9 3
Zr1 Te3 Tl3 94.68(4) . 3
Tl5 Te3 Tl3 91.14(3) 7_564 3
Tl1 Te3 Tl3 75.07(2) 3 3
Zr3 Te3 Tl4 96.28(4) 9 7_564
Zr1 Te3 Tl4 166.48(4) . 7_564
Tl5 Te3 Tl4 93.96(3) 7_564 7_564
Tl1 Te3 Tl4 70.68(2) 3 7_564
Tl3 Te3 Tl4 74.40(2) 3 7_564
Zr2 Te4 Tl2 94.20(4) . .
Zr2 Te4 Tl6 101.81(4) . 3
Tl2 Te4 Tl6 92.69(3) . 3
Zr2 Te4 Tl4 106.60(4) . .
Tl2 Te4 Tl4 157.09(4) . .
Tl6 Te4 Tl4 92.33(3) 3 .
Zr2 Te4 Tl5 84.98(4) . .
Tl2 Te4 Tl5 76.15(3) . .
Tl6 Te4 Tl5 167.44(4) 3 .
Tl4 Te4 Tl5 95.85(3) . .
Zr2 Te4 Tl2 166.33(5) . 12_565
Tl2 Te4 Tl2 78.25(3) . 12_565
Tl6 Te4 Tl2 90.02(3) 3 12_565
Tl4 Te4 Tl2 79.41(3) . 12_565
Tl5 Te4 Tl2 82.16(3) . 12_565
Zr1 Te5 Zr3 93.43(5) 5 .
Zr1 Te5 Zr2 89.86(4) 5 5
Zr3 Te5 Zr2 90.34(4) . 5
Zr1 Te5 Tl5 92.81(4) 5 6_456
Zr3 Te5 Tl5 95.29(4) . 6_456
Zr2 Te5 Tl5 173.61(4) 5 6_456
Zr2 Te6 Tl2 94.85(4) . .
Zr2 Te6 Tl4 93.56(4) . 6_456
Tl2 Te6 Tl4 82.30(3) . 6_456
Zr2 Te6 Tl3 97.87(4) . 9
Tl2 Te6 Tl3 167.14(4) . 9
Tl4 Te6 Tl3 95.00(3) 6_456 9
Zr2 Te6 Tl7 104.20(4) . .
Tl2 Te6 Tl7 93.94(3) . .
Tl4 Te6 Tl7 162.12(4) 6_456 .
Tl3 Te6 Tl7 84.77(3) 9 .
Zr2 Te6 Tl3 170.40(5) . .
Tl2 Te6 Tl3 78.52(3) . .
Tl4 Te6 Tl3 78.77(3) 6_456 .
Tl3 Te6 Tl3 88.63(3) 9 .
Tl7 Te6 Tl3 83.35(3) . .
Zr3 Te7 Zr3 91.26(6) 8_655 9
Zr3 Te7 Zr2 91.05(4) 8_655 .
Zr3 Te7 Zr2 91.12(4) 9 .
Zr3 Te7 Tl1 172.87(4) 8_655 3
Zr3 Te7 Tl1 95.77(4) 9 3
Zr2 Te7 Tl1 90.00(4) . 3
Zr3 Te8 Zr2 93.77(5) 12_565 5
Zr3 Te8 Tl5 92.67(4) 12_565 5
Zr2 Te8 Tl5 84.76(4) 5 5
Zr3 Te8 Tl2 103.94(4) 12_565 .
Zr2 Te8 Tl2 107.59(4) 5 .
Tl5 Te8 Tl2 158.29(3) 5 .
Zr3 Te8 Tl5 97.73(4) 12_565 .
Zr2 Te8 Tl5 168.26(4) 5 .
Tl5 Te8 Tl5 92.33(3) 5 .
Tl2 Te8 Tl5 71.91(2) . .
Zr3 Te8 Tl7 159.86(5) 12_565 .
Zr2 Te8 Tl7 98.33(4) 5 .
Tl5 Te8 Tl7 72.59(2) 5 .
Tl2 Te8 Tl7 87.70(3) . .
Tl5 Te8 Tl7 69.97(2) . .
Tl1 Te9 Tl1 95.08(4) 9 5
Tl1 Te9 Tl1 95.08(4) 9 .
Tl1 Te9 Tl1 95.08(4) 5 .
Tl1 Te9 Tl3 92.189(17) 9 5
Tl1 Te9 Tl3 81.776(17) 5 5
Tl1 Te9 Tl3 172.32(2) . 5
Tl1 Te9 Tl3 172.32(2) 9 .
Tl1 Te9 Tl3 92.189(17) 5 .
Tl1 Te9 Tl3 81.776(17) . .
Tl3 Te9 Tl3 91.31(4) 5 .
Tl1 Te9 Tl3 81.776(17) 9 9
Tl1 Te9 Tl3 172.32(2) 5 9
Tl1 Te9 Tl3 92.189(17) . 9
Tl3 Te9 Tl3 91.31(4) 5 9
Tl3 Te9 Tl3 91.31(4) . 9
Zr1 Te10 Zr1 92.46(5) 6_556 10_655
Zr1 Te10 Zr1 92.46(5) 6_556 2_565
Zr1 Te10 Zr1 92.46(5) 10_655 2_565
Zr1 Te10 Tl5 175.65(4) 6_556 .
Zr1 Te10 Tl5 87.50(3) 10_655 .
Zr1 Te10 Tl5 91.89(3) 2_565 .
Zr1 Te10 Tl5 87.50(3) 6_556 9
Zr1 Te10 Tl5 91.89(3) 10_655 9
Zr1 Te10 Tl5 175.65(4) 2_565 9
Tl5 Te10 Tl5 88.15(3) . 9
Zr1 Te10 Tl5 91.89(3) 6_556 5
Zr1 Te10 Tl5 175.65(4) 10_655 5
Zr1 Te10 Tl5 87.50(3) 2_565 5
Tl5 Te10 Tl5 88.15(3) . 5
Tl5 Te10 Tl5 88.15(3) 9 5
Zr3 Te11 Zr3 90.48(5) 3_656 11_566
Zr3 Te11 Zr3 90.48(5) 3_656 7_665
Zr3 Te11 Zr3 90.48(5) 11_566 7_665
Te1 Zr1 Te2 88.35(5) . 8
Te1 Zr1 Te2 92.43(5) . .
Te2 Zr1 Te2 94.44(6) 8 .
Te1 Zr1 Te5 89.91(5) . 9
Te2 Zr1 Te5 175.86(6) 8 9
Te2 Zr1 Te5 89.38(5) . 9
Te1 Zr1 Te3 87.07(5) . .
Te2 Zr1 Te3 90.34(5) 8 .
Te2 Zr1 Te3 175.17(6) . .
Te5 Zr1 Te3 85.82(5) 9 .
Te1 Zr1 Te10 173.15(6) . 2_564
Te2 Zr1 Te10 85.38(4) 8 2_564
Te2 Zr1 Te10 85.31(4) . 2_564
Te5 Zr1 Te10 96.52(5) 9 2_564
Te3 Zr1 Te10 95.73(5) . 2_564
Te6 Zr2 Te4 92.66(5) . .
Te6 Zr2 Te1 93.46(5) . .
Te4 Zr2 Te1 89.33(5) . .
Te6 Zr2 Te8 85.87(4) . 9
Te4 Zr2 Te8 101.60(5) . 9
Te1 Zr2 Te8 169.06(6) . 9
Te6 Zr2 Te7 171.10(6) . .
Te4 Zr2 Te7 86.01(4) . .
Te1 Zr2 Te7 95.32(5) . .
Te8 Zr2 Te7 85.79(4) 9 .
Te6 Zr2 Te5 94.41(5) . 9
Te4 Zr2 Te5 172.00(6) . 9
Te1 Zr2 Te5 86.51(4) . 9
Te8 Zr2 Te5 82.67(4) 9 9
Te7 Zr2 Te5 87.57(4) . 9
Te8 Zr3 Te3 93.44(5) 6_456 5
Te8 Zr3 Te7 88.86(4) 6_456 11_456
Te3 Zr3 Te7 94.46(5) 5 11_456
Te8 Zr3 Te5 92.97(5) 6_456 .
Te3 Zr3 Te5 86.60(4) 5 .
Te7 Zr3 Te5 177.83(6) 11_456 .
Te8 Zr3 Te7 174.46(6) 6_456 5
Te3 Zr3 Te7 90.83(5) 5 5
Te7 Zr3 Te7 87.30(5) 11_456 5
Te5 Zr3 Te7 90.80(4) . 5
Te8 Zr3 Te11 87.20(4) 6_456 3_646
Te3 Zr3 Te11 176.06(6) 5 3_646
Te7 Zr3 Te11 89.44(4) 11_456 3_646
Te5 Zr3 Te11 89.49(4) . 3_646
Te7 Zr3 Te11 88.78(4) 5 3_646

loop_
_geom_bond_atom_site_label_1
_geom_bond_atom_site_label_2
_geom_bond_distance
_geom_bond_site_symmetry_2
Tl1 Te9 3.1635(11) .
Tl1 Te1 3.3846(12) 3_545
Tl1 Te3 3.4134(12) 3_545
Tl1 Te7 3.5016(11) 3_545
Tl1 Te1 3.5085(12) 11_455
Tl2 Te6 3.2283(13) .
Tl2 Te4 3.2546(12) .
Tl2 Te4 3.4028(12) 6_456
Tl2 Te8 3.4309(12) .
Tl3 Te9 3.2342(12) .
Tl3 Te6 3.2648(12) 5
Tl3 Te2 3.2874(12) 5
Tl3 Te6 3.3561(11) .
Tl3 Te3 3.4607(11) 3_545
Tl4 Te1 3.2336(12) 12_565
Tl4 Te6 3.2598(12) 12_565
Tl4 Te4 3.2786(12) .
Tl4 Te2 3.4609(11) 12_565
Tl4 Te3 3.4844(12) 10_655
Tl5 Te3 3.1874(12) 10_655
Tl5 Te8 3.2279(12) 9
Tl5 Te4 3.2987(12) .
Tl5 Te8 3.4529(11) .
Tl5 Te10 3.4659(12) .
Tl5 Te5 3.4926(11) 12_565
Tl6 Te4 3.2622(12) 7_554
Tl6 Te4 3.2622(13) 11_455
Tl6 Te4 3.2622(12) 3_545
Tl6 Te1 3.4765(10) 7_554
Tl6 Te1 3.4765(10) 11_455
Tl6 Te1 3.4765(10) 3_545
Tl7 Te6 3.3064(12) 9
Tl7 Te6 3.3064(12) .
Tl7 Te6 3.3064(12) 5
Tl7 Te8 3.4647(11) 5
Tl7 Te8 3.4647(11) .
Tl7 Te8 3.4647(11) 9
Tl8 Te2 3.2572(13) 6_556
Tl8 Te2 3.2572(13) 10_655
Tl8 Te2 3.2572(13) 2_565
Te1 Zr1 2.8649(16) .
Te1 Zr2 2.9080(16) .
Te1 Tl4 3.2336(12) 6_456
Te1 Tl1 3.3846(12) 3
Te1 Tl6 3.4765(10) 3
Te1 Tl1 3.5085(12) 8
Te2 Zr1 2.8928(17) 11_455
Te2 Zr1 2.8968(17) .
Te2 Tl8 3.2572(13) 2_564
Te2 Tl3 3.2874(12) 9
Te2 Tl4 3.4609(12) 6_456
Te3 Zr3 2.8775(16) 9
Te3 Zr1 2.9272(17) .
Te3 Tl5 3.1874(12) 7_564
Te3 Tl1 3.4134(12) 3
Te3 Tl3 3.4607(11) 3
Te3 Tl4 3.4844(12) 7_564
Te4 Zr2 2.8295(16) .
Te4 Tl6 3.2622(13) 3
Te4 Tl2 3.4028(12) 12_565
Te5 Zr1 2.9137(16) 5
Te5 Zr3 2.9211(16) .
Te5 Zr2 3.0489(16) 5
Te5 Tl5 3.4926(11) 6_456
Te6 Zr2 2.8256(16) .
Te6 Tl4 3.2598(12) 6_456
Te6 Tl3 3.2648(12) 9
Te7 Zr3 2.9102(16) 8_655
Te7 Zr3 2.9446(16) 9
Te7 Zr2 2.9863(16) .
Te7 Tl1 3.5016(11) 3
Te8 Zr3 2.8381(16) 12_565
Te8 Zr2 2.9256(16) 5
Te8 Tl5 3.2279(12) 5
Te9 Tl1 3.1635(11) 9
Te9 Tl1 3.1635(11) 5
Te9 Tl3 3.2342(12) 5
Te9 Tl3 3.2342(12) 9
Te10 Zr1 2.9983(16) 6_556
Te10 Zr1 2.9983(16) 10_655
Te10 Zr1 2.9983(16) 2_565
Te10 Tl5 3.4659(12) 9
Te10 Tl5 3.4659(12) 5
Te11 Zr3 2.9471(16) 3_656
Te11 Zr3 2.9471(16) 11_566
Te11 Zr3 2.9471(16) 7_665
Zr1 Te2 2.8928(17) 8
Zr1 Te5 2.9137(16) 9
Zr1 Te10 2.9983(16) 2_564
Zr2 Te8 2.9256(16) 9
Zr2 Te5 3.0489(16) 9
Zr3 Te8 2.8381(16) 6_456
Zr3 Te3 2.8775(16) 5
Zr3 Te7 2.9102(16) 11_456
Zr3 Te7 2.9446(16) 5
Zr3 Te11 2.9471(16) 3_646
